data_1575701
loop_
_publ_author_name
'Jiang, Ting'
'Zou, Mingjun'
'Wu, Yaozhen'
'Zhou, Jie'
'Yin, Xin'
'Guo, Wenjing'
'Wei, Zhenhong'
'Cai, Hu'

_publ_section_title
;
 A pair of chiral organic-inorganic hybrid tin compounds showing
 reversible phase transition and enhanced SHG properties.
;
_journal_issue 38
_journal_name_full 'Dalton transactions (Cambridge, England : 2003)'
_journal_page_first 14559
_journal_page_last 14565
_journal_paper_doi 10.1039/d5dt01839k
_journal_volume 54
_journal_year 2025
_chemical_absolute_configuration ad
_chemical_formula_moiety 'Cl6 Sn, C4 H12 N2'
_chemical_formula_sum 'C4 H12 Cl6 N2 Sn'
_chemical_formula_weight 419.55
_chemical_name_systematic 1
_space_group_crystal_system monoclinic
_space_group_IT_number 4
_space_group_name_Hall 'P 2yb'
_space_group_name_H-M_alt 'P 1 21 1'
_atom_sites_solution_hydrogens geom
_atom_sites_solution_primary direct
_audit_creation_date 2025-07-14
_audit_creation_method
;
Olex2 1.5
(compiled 2025.07.13 svn.rb7424aed for OlexSys, GUI svn.r7308)
;
_audit_update_record
;
2025-07-30 deposited with the CCDC.	2025-09-10 downloaded from the CCDC.
;
_cell_angle_alpha 90
_cell_angle_beta 94.450(5)
_cell_angle_gamma 90
_cell_formula_units_Z 2
_cell_length_a 8.2181(5)
_cell_length_b 7.2079(4)
_cell_length_c 11.5107(6)
_cell_measurement_reflns_used 6897
_cell_measurement_temperature 470.02(10)
_cell_measurement_theta_max 29.3940
_cell_measurement_theta_min 3.1300
_cell_volume 679.78(7)
_computing_cell_refinement 'CrysAlisPro 1.171.43.111a (Rigaku OD, 2024)'
_computing_data_collection 'CrysAlisPro system (CCD 43.111a 64-bit (release 27-02-2024))'
_computing_data_reduction 'CrysAlisPro 1.171.43.111a (Rigaku OD, 2024)'
_computing_molecular_graphics 'Olex2 1.5 (Dolomanov et al., 2009)'
_computing_publication_material 'Olex2 1.5 (Dolomanov et al., 2009)'
_computing_structure_refinement 'SHELXL 2018/3 (Sheldrick, 2015)'
_computing_structure_solution 'SHELXS  (Sheldrick, 2008)'
_diffrn_ambient_environment air
_diffrn_ambient_temperature 470.02(10)
_diffrn_detector 'Hybrid Pixel Array Detector'
_diffrn_detector_area_resol_mean 10.0000
_diffrn_detector_type HyPix
_diffrn_measured_fraction_theta_full 0.999
_diffrn_measured_fraction_theta_max 0.999
_diffrn_measurement_details
;
List of Runs (angles in degrees, time in seconds):

  # Type    Start    End  Width  t~exp~   \w     \q     \k     \f   Frames
#--------------------------------------------------------------------------
  1  \w     48.00 104.00   0.50    0.10    --   21.05 178.00 120.00  112
  2  \w    -25.00 104.00   0.50    0.10    --   21.05  77.00-120.00  258
  3  \w    -18.00 102.00   0.50    0.10    --   21.05  57.00-150.00  240
  4  \w    -18.00 102.00   0.50    0.10    --   21.05  57.00  30.00  240
  5  \w    -24.00 104.00   0.50    0.10    --   21.05  19.00 120.00  256
  6  \w    -24.00  62.00   0.50    0.10    --  -20.74  19.00 150.00  172
  7  \w    -24.00  62.00   0.50    0.10    --  -20.74  19.00 -60.00  172
  8  \w    -79.00   3.00   0.50    0.10    --  -20.74 104.00-156.00  164
  9  \w    -24.00  62.00   0.50    0.10    --  -20.74  19.00-180.00  172
 10  \w     45.00 104.00   0.50    0.10    --   21.05-178.00  90.00  118
 11  \w      3.00  79.00   0.50    0.10    --   21.05-104.00 102.00  152
 12  \w    -17.00  35.00   0.50    0.10    --  -20.74 -99.00  30.00  104
;
_diffrn_measurement_device 'four-circle diffractometer'
_diffrn_measurement_device_type 'XtaLAB Synergy R, DW system, HyPix'
_diffrn_measurement_method '\w scans'
_diffrn_orient_matrix_type 'CrysAlisPro convention (1999,Acta A55,543-557)'
_diffrn_orient_matrix_UB_11 0.0355058000
_diffrn_orient_matrix_UB_12 -0.0850824000
_diffrn_orient_matrix_UB_13 -0.0159513000
_diffrn_orient_matrix_UB_21 0.0785351000
_diffrn_orient_matrix_UB_22 0.0409022000
_diffrn_orient_matrix_UB_23 0.0070785000
_diffrn_orient_matrix_UB_31 0.0068977000
_diffrn_orient_matrix_UB_32 -0.0275955000
_diffrn_orient_matrix_UB_33 0.0592825000
_diffrn_radiation_monochromator mirror
_diffrn_radiation_probe x-ray
_diffrn_radiation_type 'Mo K\a'
_diffrn_radiation_wavelength 0.71073
_diffrn_reflns_av_unetI/netI 0.0123
_diffrn_reflns_Laue_measured_fraction_full 0.999
_diffrn_reflns_Laue_measured_fraction_max 0.999
_diffrn_reflns_limit_h_max 10
_diffrn_reflns_limit_h_min -10
_diffrn_reflns_limit_k_max 8
_diffrn_reflns_limit_k_min -8
_diffrn_reflns_limit_l_max 14
_diffrn_reflns_limit_l_min -14
_diffrn_reflns_number 4905
_diffrn_reflns_point_group_measured_fraction_full 0.998
_diffrn_reflns_point_group_measured_fraction_max 0.998
_diffrn_reflns_theta_full 25.242
_diffrn_reflns_theta_max 26.368
_diffrn_reflns_theta_min 2.941
_diffrn_source 'Rotating-anode X-ray tube'
_diffrn_source_type 'Rigaku (Mo) X-ray Source'
_exptl_absorpt_coefficient_mu 3.022
_exptl_absorpt_correction_T_max 1.00000
_exptl_absorpt_correction_T_min 0.24775
_exptl_absorpt_correction_type multi-scan
_exptl_absorpt_process_details
;
CrysAlisPro 1.171.43.111a (Rigaku Oxford Diffraction, 2024)
Empirical absorption correction using spherical harmonics,
implemented in SCALE3 ABSPACK scaling algorithm.
;
_exptl_crystal_colour 'clear light yellow'
_exptl_crystal_colour_lustre clear
_exptl_crystal_colour_modifier light
_exptl_crystal_colour_primary yellow
_exptl_crystal_density_diffrn 2.050
_exptl_crystal_description needle
_exptl_crystal_F_000 404
_exptl_crystal_preparation none
_exptl_crystal_recrystallization_method none
_exptl_crystal_size_max 0.1
_exptl_crystal_size_mid 0.1
_exptl_crystal_size_min 0.1
_refine_diff_density_max 0.515
_refine_diff_density_min -0.987
_refine_diff_density_rms 0.121
_refine_ls_abs_structure_details
;
 Classical Flack method preferred over Parsons because s.u. lower.
;
_refine_ls_abs_structure_Flack 0.07(5)
_refine_ls_extinction_method none
_refine_ls_goodness_of_fit_ref 1.086
_refine_ls_hydrogen_treatment constr
_refine_ls_matrix_type full
_refine_ls_number_parameters 120
_refine_ls_number_reflns 4905
_refine_ls_number_restraints 6
_refine_ls_restrained_S_all 1.088
_refine_ls_R_factor_all 0.0462
_refine_ls_R_factor_gt 0.0441
_refine_ls_shift/su_max 0.001
_refine_ls_shift/su_mean 0.000
_refine_ls_structure_factor_coef Fsqd
_refine_ls_weighting_details 'w=1/[\s^2^(Fo^2^)+(0.0867P)^2^+0.5189P] where P=(Fo^2^+2Fc^2^)/3'
_refine_ls_weighting_scheme calc
_refine_ls_wR_factor_gt 0.1310
_refine_ls_wR_factor_ref 0.1342
_reflns_Friedel_coverage 0.844
_reflns_Friedel_fraction_full 0.997
_reflns_Friedel_fraction_max 0.997
_reflns_number_gt 4615
_reflns_number_total 4905
_reflns_threshold_expression 'I > 2\s(I)'
_twin_special_details
;
Component 2 rotated by 179.9924\% 
around [0.99 -0.00 -0.11] (reciprocal) or [1.00 -0.00 -0.00] (direct)
;
_cod_data_source_file d5dt01839k2.cif
_cod_data_source_block 0424-1-470k-twin2_twin1_hklf4
_cod_depositor_comments 'Adding full bibliography for 1575699--1575702.cif.'
_cod_original_cell_volume 679.78(6)
_cod_original_sg_symbol_H-M 'P  21'
_cod_database_code 1575701
_shelx_shelxl_version_number 2018/3
_chemical_oxdiff_formula 'C H N Sn Cl'
_shelx_space_group_comment
;
The symmetry employed for this shelxl refinement is uniquely defined
by the following loop, which should always be used as a source of
symmetry information in preference to the above space-group names.
They are only intended as comments.
;
_shelx_estimated_absorpt_t_max 0.752
_shelx_estimated_absorpt_t_min 0.752
_olex2_refinement_description
;
1. Twinned data refinement
 Scales: 0.563(2)
 0.437(2)
2. Fixed Uiso
 At 1.2 times of:
  All C(H) groups, All C(H,H) groups, All N(H,H) groups, All N(H,H,H) groups
3. Restrained distances
 C4-C1 = C2-C1 = C2-C3
 1.54 with sigma of 0.02
 C2-C3 = C4-C1
 1.54 with sigma of 0.01
4.a Ternary CH refined with riding coordinates:
 C1(H1)
4.b Secondary CH2 refined with riding coordinates:
 N2(H2a,H2b), C3(H3a,H3b), C4(H4a,H4b), C2(H2c,H2d)
4.c Idealised Me refined as rotating group:
 N1(H1a,H1b,H1c)
;
_olex2_submission_special_instructions 'No special instructions were received'
_oxdiff_exptl_absorpt_empirical_details
;
Empirical correction (ABSPACK) includes:
- Absorption correction using spherical harmonics
- Frame scaling
;
_oxdiff_exptl_absorpt_empirical_full_max 2.782
_oxdiff_exptl_absorpt_empirical_full_min 0.564
_oxdiff_twin_integration_method simultaneous
_oxdiff_twin_items 2

loop_
_space_group_symop_operation_xyz
'x, y, z'
'-x, y+1/2, -z'

loop_
_atom_site_label
_atom_site_type_symbol
_atom_site_fract_x
_atom_site_fract_y
_atom_site_fract_z
_atom_site_U_iso_or_equiv
_atom_site_adp_type
_atom_site_occupancy
_atom_site_site_symmetry_order
_atom_site_calc_flag
_atom_site_refinement_flags_posn
_atom_site_refinement_flags_adp
_atom_site_refinement_flags_occupancy
_atom_site_disorder_assembly
_atom_site_disorder_group
Sn1 Sn 0.21726(8) 0.2833(2) 0.22981(5) 0.0502(2) Uani 1 1 d . . . . .
Cl6 Cl 0.2419(13) 0.5263(6) 0.0854(8) 0.0737(19) Uani 1 1 d . . . . .
Cl3 Cl 0.1814(11) 0.5265(5) 0.3682(7) 0.0722(18) Uani 1 1 d . . . . .
Cl4 Cl -0.0739(4) 0.2703(14) 0.1815(4) 0.0882(12) Uani 1 1 d . . . . .
Cl2 Cl 0.5097(4) 0.2955(14) 0.2750(4) 0.0876(11) Uani 1 1 d . . . . .
Cl5 Cl 0.2011(11) 0.0367(5) 0.3712(7) 0.0716(19) Uani 1 1 d . . . . .
Cl1 Cl 0.2473(13) 0.0484(6) 0.0794(8) 0.0730(19) Uani 1 1 d . . . . .
N2 N -0.4900(11) -0.208(5) 0.2667(9) 0.072(3) Uani 1 1 d . . . . .
H2A H -0.558787 -0.112636 0.264144 0.087 Uiso 1 1 calc R U . . .
H2B H -0.548272 -0.312117 0.259280 0.087 Uiso 1 1 calc R U . . .
C3 C -0.3916(14) -0.209(6) 0.3785(10) 0.085(4) Uani 1 1 d D . . . .
H3A H -0.403687 -0.325434 0.419005 0.102 Uiso 1 1 calc R U . . .
H3B H -0.423620 -0.108243 0.427808 0.102 Uiso 1 1 calc R U . . .
C4 C -0.3825(14) -0.194(4) 0.1703(10) 0.079(5) Uani 1 1 d D . . . .
H4A H -0.369473 -0.065765 0.146623 0.095 Uiso 1 1 calc R U . . .
H4B H -0.424001 -0.266304 0.103491 0.095 Uiso 1 1 calc R U . . .
C2 C -0.2181(15) -0.183(5) 0.3468(11) 0.101(8) Uani 1 1 d D . . . .
H2C H -0.141387 -0.247234 0.401236 0.121 Uiso 1 1 calc R U . . .
H2D H -0.189022 -0.053220 0.344009 0.121 Uiso 1 1 calc R U . . .
N1 N -0.0816(12) -0.212(6) 0.1625(9) 0.074(3) Uani 1 1 d . . . . .
H1A H -0.115641 -0.140462 0.102392 0.089 Uiso 1 1 calc R U . . .
H1B H -0.030706 -0.311037 0.136731 0.089 Uiso 1 1 calc R U . . .
H1C H -0.013090 -0.148060 0.210986 0.089 Uiso 1 1 calc R U . . .
C1 C -0.2244(14) -0.2726(18) 0.2249(12) 0.066(3) Uani 1 1 d D . . . .
H1 H -0.229486 -0.408222 0.229931 0.079 Uiso 1 1 calc R U . . .

loop_
_atom_site_aniso_label
_atom_site_aniso_U_11
_atom_site_aniso_U_22
_atom_site_aniso_U_33
_atom_site_aniso_U_23
_atom_site_aniso_U_13
_atom_site_aniso_U_12
Sn1 0.0528(4) 0.0378(3) 0.0592(4) -0.0009(5) -0.0019(3) 0.0022(5)
Cl6 0.099(4) 0.051(3) 0.070(4) 0.012(2) 0.000(3) 0.000(2)
Cl3 0.089(4) 0.056(3) 0.069(4) -0.016(2) -0.006(2) 0.015(2)
Cl4 0.0539(14) 0.074(3) 0.133(3) -0.019(3) -0.0183(15) 0.010(3)
Cl2 0.0505(13) 0.069(2) 0.142(3) 0.008(4) -0.0067(14) -0.002(3)
Cl5 0.093(4) 0.053(3) 0.070(4) 0.010(2) 0.014(3) 0.004(2)
Cl1 0.106(5) 0.053(3) 0.061(4) -0.009(2) 0.012(3) 0.010(3)
N2 0.050(4) 0.087(8) 0.080(6) -0.002(13) 0.006(4) 0.013(11)
C3 0.069(7) 0.124(12) 0.062(6) -0.014(17) 0.005(5) -0.009(16)
C4 0.049(5) 0.126(14) 0.062(6) 0.005(11) 0.001(4) 0.014(11)
C2 0.061(7) 0.18(2) 0.061(6) -0.007(13) -0.007(5) -0.002(13)
N1 0.056(5) 0.090(8) 0.078(6) -0.001(14) 0.011(4) -0.012(13)
C1 0.051(6) 0.055(7) 0.091(9) 0.006(6) 0.010(5) 0.009(5)

loop_
_atom_type_symbol
_atom_type_description
_atom_type_scat_dispersion_real
_atom_type_scat_dispersion_imag
_atom_type_scat_source
C C 0.0033 0.0016 'International Tables Vol C Tables 4.2.6.8 and 6.1.1.4'
H H 0.0000 0.0000 'International Tables Vol C Tables 4.2.6.8 and 6.1.1.4'
Cl Cl 0.1484 0.1585 'International Tables Vol C Tables 4.2.6.8 and 6.1.1.4'
N N 0.0061 0.0033 'International Tables Vol C Tables 4.2.6.8 and 6.1.1.4'
Sn Sn -0.6537 1.4246 'International Tables Vol C Tables 4.2.6.8 and 6.1.1.4'

loop_
_geom_angle_atom_site_label_1
_geom_angle_atom_site_label_2
_geom_angle_atom_site_label_3
_geom_angle
_geom_angle_site_symmetry_1
_geom_angle_site_symmetry_3
_geom_angle_publ_flag
Cl6 Sn1 Cl1 89.81(11) . . ?
Cl3 Sn1 Cl6 87.1(3) . . ?
Cl3 Sn1 Cl4 90.6(3) . . ?
Cl3 Sn1 Cl2 90.1(3) . . ?
Cl3 Sn1 Cl5 94.24(10) . . ?
Cl3 Sn1 Cl1 176.5(3) . . ?
Cl4 Sn1 Cl6 90.2(3) . . ?
Cl4 Sn1 Cl2 179.09(15) . . ?
Cl4 Sn1 Cl5 91.2(3) . . ?
Cl4 Sn1 Cl1 87.9(3) . . ?
Cl2 Sn1 Cl6 89.2(3) . . ?
Cl2 Sn1 Cl1 91.4(3) . . ?
Cl5 Sn1 Cl6 178.0(4) . . ?
Cl5 Sn1 Cl2 89.3(3) . . ?
Cl5 Sn1 Cl1 88.9(3) . . ?
H2A N2 H2B 108.2 . . ?
C3 N2 H2A 109.7 . . ?
C3 N2 H2B 109.7 . . ?
C3 N2 C4 109.8(9) . . ?
C4 N2 H2A 109.7 . . ?
C4 N2 H2B 109.7 . . ?
N2 C3 H3A 110.8 . . ?
N2 C3 H3B 110.8 . . ?
N2 C3 C2 104.7(10) . . ?
H3A C3 H3B 108.9 . . ?
C2 C3 H3A 110.8 . . ?
C2 C3 H3B 110.8 . . ?
N2 C4 H4A 111.4 . . ?
N2 C4 H4B 111.4 . . ?
N2 C4 C1 101.9(11) . . ?
H4A C4 H4B 109.2 . . ?
C1 C4 H4A 111.4 . . ?
C1 C4 H4B 111.4 . . ?
C3 C2 H2C 111.4 . . ?
C3 C2 H2D 111.4 . . ?
C3 C2 C1 101.8(13) . . ?
H2C C2 H2D 109.3 . . ?
C1 C2 H2C 111.4 . . ?
C1 C2 H2D 111.4 . . ?
H1A N1 H1B 109.5 . . ?
H1A N1 H1C 109.5 . . ?
H1B N1 H1C 109.5 . . ?
C1 N1 H1A 109.5 . . ?
C1 N1 H1B 109.5 . . ?
C1 N1 H1C 109.5 . . ?
C4 C1 C2 100.9(11) . . ?
C4 C1 H1 111.1 . . ?
C2 C1 H1 111.1 . . ?
N1 C1 C4 111.9(15) . . ?
N1 C1 C2 110.2(15) . . ?
N1 C1 H1 111.1 . . ?

loop_
_geom_bond_atom_site_label_1
_geom_bond_atom_site_label_2
_geom_bond_distance
_geom_bond_site_symmetry_2
_geom_bond_publ_flag
Sn1 Cl6 2.434(7) . ?
Sn1 Cl3 2.403(6) . ?
Sn1 Cl4 2.416(3) . ?
Sn1 Cl2 2.421(3) . ?
Sn1 Cl5 2.421(6) . ?
Sn1 Cl1 2.448(7) . ?
N2 H2A 0.8900 . ?
N2 H2B 0.8900 . ?
N2 C3 1.466(15) . ?
N2 C4 1.474(15) . ?
C3 H3A 0.9700 . ?
C3 H3B 0.9700 . ?
C3 C2 1.510(12) . ?
C4 H4A 0.9700 . ?
C4 H4B 0.9700 . ?
C4 C1 1.510(12) . ?
C2 H2C 0.9700 . ?
C2 H2D 0.9700 . ?
C2 C1 1.540(19) . ?
N1 H1A 0.8900 . ?
N1 H1B 0.8900 . ?
N1 H1C 0.8900 . ?
N1 C1 1.488(18) . ?
C1 H1 0.9800 . ?

loop_
_geom_torsion_atom_site_label_1
_geom_torsion_atom_site_label_2
_geom_torsion_atom_site_label_3
_geom_torsion_atom_site_label_4
_geom_torsion
_geom_torsion_site_symmetry_1
_geom_torsion_site_symmetry_2
_geom_torsion_site_symmetry_3
_geom_torsion_site_symmetry_4
_geom_torsion_publ_flag
N2 C3 C2 C1 -29(3) . . . . ?
N2 C4 C1 C2 -42(2) . . . . ?
N2 C4 C1 N1 -159(2) . . . . ?
C3 N2 C4 C1 25(3) . . . . ?
C3 C2 C1 C4 44(3) . . . . ?
C3 C2 C1 N1 163(3) . . . . ?
C4 N2 C3 C2 3(4) . . . . ?

loop_
_twin_individual_id
_twin_individual_mass_fraction_refined
_oxdiff_twin_reflns_isolated
_oxdiff_twin_reflns_overlapped
_twin_individual_twin_lattice_type
_twin_individual_twin_matrix_11
_twin_individual_twin_matrix_12
_twin_individual_twin_matrix_13
_twin_individual_twin_matrix_21
_twin_individual_twin_matrix_22
_twin_individual_twin_matrix_23
_twin_individual_twin_matrix_31
_twin_individual_twin_matrix_32
_twin_individual_twin_matrix_33
1 0.563(2) 7757 5782 ref 1.0000 0.0000 0.0000 0.0000 1.0000 0.0000 0.0000 0.0000 1.0000
2 0.437(2) 7773 5782 nmt 1.0001 -0.0001 -0.0001 -0.0001 -0.9999 -0.0001 -0.2128 0.0001 -1.0001
